data_7054119
loop_
_publ_author_name
'Bruno, Sofia M.'
'Gomes, Ana C.'
'Gamelas, Carla A.'
'Abrantes, Marta'
'Oliveira, M. Concei\,c\~ao'
'Valente, Anabela A.'
'Almeida Paz, Filipe A.'
'Pillinger, Martyn'
'Rom\~ao, Carlos C.'
'Gon\,calves, Isabel S.'

_publ_section_title
;
 Application of an indenyl molybdenum dicarbonyl complex in the
 isomerisation of \a-pinene oxide to campholenic aldehyde
;
_journal_issue 7
_journal_name_full 'New Journal of Chemistry'
_journal_page_first 3172
_journal_paper_doi 10.1039/c4nj00371c
_journal_volume 38
_journal_year 2014
_chemical_formula_moiety 'C15 H13 Cl Mo N2 O2'
_chemical_formula_sum 'C15 H13 Cl Mo N2 O2'
_chemical_formula_weight 384.66
_chemical_name_systematic
; 
 ? 
;
_space_group_IT_number 19
_symmetry_cell_setting orthorhombic
_symmetry_space_group_name_Hall 'P 2ac 2ab'
_symmetry_space_group_name_H-M 'P 21 21 21'
_atom_sites_solution_hydrogens geom
_atom_sites_solution_primary direct
_atom_sites_solution_secondary difmap
_audit_creation_date '10 January 2014'
_audit_creation_method 'SHELXL-97, manual editing plus enCIFer'
_cell_angle_alpha 90.00
_cell_angle_beta 90.00
_cell_angle_gamma 90.00
_cell_formula_units_Z 4
_cell_length_a 8.0476(7)
_cell_length_b 11.4511(10)
_cell_length_c 16.8556(14)
_cell_measurement_reflns_used 9859
_cell_measurement_temperature 150(2)
_cell_measurement_theta_max 29.14
_cell_measurement_theta_min 2.80
_cell_volume 1553.3(2)
_computing_cell_refinement 'APEX2 (Bruker, 2006)'
_computing_data_collection 'APEX2 (Bruker, 2006)'
_computing_data_reduction 'SAINT+ (Bruker, 2005)'
_computing_molecular_graphics 'DIAMOND (Brandenburg, 2009)'
_computing_publication_material 'SHELXTL (Sheldrick, 2008)'
_computing_structure_refinement 'SHELXL-97 (Sheldrick, 1997)'
_computing_structure_solution 'SHELXS-97 (Sheldrick, 1990)'
_diffrn_ambient_temperature 150(2)
_diffrn_measured_fraction_theta_full 0.997
_diffrn_measured_fraction_theta_max 0.997
_diffrn_measurement_device_type 'Bruker X8 Kappa CCD APEX II'
_diffrn_measurement_method '\w / \f scans'
_diffrn_radiation_monochromator graphite
_diffrn_radiation_source 'fine-focus sealed tube'
_diffrn_radiation_type MoK\a
_diffrn_radiation_wavelength 0.71073
_diffrn_reflns_av_R_equivalents 0.0361
_diffrn_reflns_av_sigmaI/netI 0.0314
_diffrn_reflns_limit_h_max 11
_diffrn_reflns_limit_h_min -10
_diffrn_reflns_limit_k_max 15
_diffrn_reflns_limit_k_min -14
_diffrn_reflns_limit_l_max 22
_diffrn_reflns_limit_l_min -23
_diffrn_reflns_number 30905
_diffrn_reflns_theta_full 29.13
_diffrn_reflns_theta_max 29.13
_diffrn_reflns_theta_min 3.56
_diffrn_standards_number 0
_exptl_absorpt_coefficient_mu 1.020
_exptl_absorpt_correction_T_max 0.9799
_exptl_absorpt_correction_T_min 0.9320
_exptl_absorpt_correction_type multi-scan
_exptl_absorpt_process_details 'SADABS (Sheldrick, 1997)'
_exptl_crystal_colour Red
_exptl_crystal_density_diffrn 1.645
_exptl_crystal_density_method 'not measured'
_exptl_crystal_description Block
_exptl_crystal_F_000 768
_exptl_crystal_size_max 0.07
_exptl_crystal_size_mid 0.05
_exptl_crystal_size_min 0.02
_refine_diff_density_max 0.304
_refine_diff_density_min -0.355
_refine_diff_density_rms 0.063
_refine_ls_abs_structure_details 'Flack H D (1983), Acta Cryst. A39, 876-881'
_refine_ls_abs_structure_Flack -0.05(3)
_refine_ls_extinction_method none
_refine_ls_goodness_of_fit_ref 1.044
_refine_ls_hydrogen_treatment constr
_refine_ls_matrix_type full
_refine_ls_number_parameters 190
_refine_ls_number_reflns 4143
_refine_ls_number_restraints 0
_refine_ls_restrained_S_all 1.044
_refine_ls_R_factor_all 0.0271
_refine_ls_R_factor_gt 0.0233
_refine_ls_shift/su_max 0.002
_refine_ls_shift/su_mean 0.000
_refine_ls_structure_factor_coef Fsqd
_refine_ls_weighting_details 'calc w=1/[\s^2^(Fo^2^)+(0.0215P)^2^+0.2428P] where P=(Fo^2^+2Fc^2^)/3'
_refine_ls_weighting_scheme calc
_refine_ls_wR_factor_gt 0.0446
_refine_ls_wR_factor_ref 0.0457
_reflns_number_gt 3864
_reflns_number_total 4143
_reflns_threshold_expression >2sigma(I)
_cod_data_source_file c4nj00371c1.cif
_cod_data_source_block 2
_cod_depositor_comments
;
The following automatic conversions were performed:

'_symmetry_cell_setting' value 'Orthorhombic' changed to
'orthorhombic' according to
/usr/data/users/saulius/crontab/automatic-downloads/rss-feeds/RSC/lib/dictionaries/cif_core.dic
dictionary named 'cif_core.dic' version 2.4.2 from 2011-04-26.

Automatic conversion script
Id: cif_fix_values 2281 2013-09-26 08:29:07Z andrius 

 Adding full bibliography for 7054119.cif.
;
_cod_database_code 7054119

loop_
_symmetry_equiv_pos_as_xyz
'x, y, z'
'-x+1/2, -y, z+1/2'
'-x, y+1/2, -z+1/2'
'x+1/2, -y+1/2, -z'

loop_
_atom_site_label
_atom_site_type_symbol
_atom_site_fract_x
_atom_site_fract_y
_atom_site_fract_z
_atom_site_U_iso_or_equiv
_atom_site_adp_type
_atom_site_occupancy
_atom_site_symmetry_multiplicity
_atom_site_calc_flag
_atom_site_refinement_flags
Mo1 Mo 1.03889(2) 0.888836(14) 0.358562(9) 0.01654(5) Uani 1 1 d .
Cl1 Cl 1.19021(7) 0.71614(5) 0.30889(3) 0.02635(12) Uani 1 1 d .
O1 O 1.0802(2) 0.78740(13) 0.52901(9) 0.0362(4) Uani 1 1 d .
O2 O 1.3830(2) 0.99297(15) 0.40546(9) 0.0335(4) Uani 1 1 d .
N1 N 1.0445(2) 0.93963(15) 0.23097(9) 0.0228(3) Uani 1 1 d .
N2 N 0.8226(2) 0.78298(15) 0.31820(10) 0.0221(4) Uani 1 1 d .
C1 C 0.9990(2) 1.09623(17) 0.37372(12) 0.0223(5) Uani 1 1 d .
H1 H 1.0681 1.1211 0.3313 0.027 Uiso 1 1 calc R
C2 C 0.8530(2) 1.02757(17) 0.36672(13) 0.0215(4) Uani 1 1 d .
H2 H 0.7843 1.0195 0.3212 0.026 Uiso 1 1 calc R
C3 C 0.8306(3) 0.97324(18) 0.44210(12) 0.0215(4) Uani 1 1 d .
H3 H 0.7700 0.9037 0.4523 0.026 Uiso 1 1 calc R
C4 C 0.9190(2) 1.04493(17) 0.50134(12) 0.0198(4) Uani 1 1 d .
C5 C 0.9156(3) 1.04692(18) 0.58319(13) 0.0241(5) Uani 1 1 d .
H5 H 0.8472 0.9943 0.6120 0.029 Uiso 1 1 calc R
C6 C 1.0158(3) 1.12861(18) 0.62275(12) 0.0289(5) Uani 1 1 d .
H6 H 1.0130 1.1324 0.6790 0.035 Uiso 1 1 calc R
C7 C 1.1186(3) 1.20370(19) 0.58138(14) 0.0320(5) Uani 1 1 d .
H7 H 1.1854 1.2581 0.6095 0.038 Uiso 1 1 calc R
C8 C 1.1254(3) 1.20045(18) 0.49801(13) 0.0281(5) Uani 1 1 d .
H8 H 1.1976 1.2509 0.4696 0.034 Uiso 1 1 calc R
C9 C 1.0245(3) 1.12213(17) 0.45852(11) 0.0219(4) Uani 1 1 d .
C10 C 1.0494(3) 0.96614(17) 0.16585(12) 0.0222(4) Uani 1 1 d .
C11 C 1.0580(3) 1.0000(2) 0.08284(12) 0.0296(5) Uani 1 1 d .
H11A H 1.1692 1.0303 0.0710 0.044 Uiso 1 1 calc R
H11B H 0.9751 1.0606 0.0721 0.044 Uiso 1 1 calc R
H11C H 1.0357 0.9318 0.0493 0.044 Uiso 1 1 calc R
C12 C 0.7225(3) 0.7225(2) 0.29420(12) 0.0211(4) Uani 1 1 d .
C13 C 0.5970(3) 0.64339(18) 0.26418(14) 0.0303(5) Uani 1 1 d .
H13A H 0.5895 0.6512 0.2064 0.045 Uiso 1 1 calc R
H13B H 0.4893 0.6625 0.2881 0.045 Uiso 1 1 calc R
H13C H 0.6271 0.5629 0.2778 0.045 Uiso 1 1 calc R
C14 C 1.0600(3) 0.82359(17) 0.46607(12) 0.0224(4) Uani 1 1 d .
C15 C 1.2539(3) 0.95742(19) 0.38746(11) 0.0227(5) Uani 1 1 d .

loop_
_atom_site_aniso_label
_atom_site_aniso_U_11
_atom_site_aniso_U_22
_atom_site_aniso_U_33
_atom_site_aniso_U_23
_atom_site_aniso_U_13
_atom_site_aniso_U_12
Mo1 0.01866(7) 0.01708(8) 0.01388(7) -0.00004(7) -0.00005(7) 0.00120(7)
Cl1 0.0266(3) 0.0252(3) 0.0273(3) -0.0062(2) -0.0004(2) 0.0073(2)
O1 0.0559(12) 0.0318(9) 0.0208(8) 0.0074(7) -0.0018(7) 0.0086(8)
O2 0.0271(8) 0.0465(10) 0.0270(8) -0.0001(8) -0.0046(7) -0.0085(8)
N1 0.0241(8) 0.0245(9) 0.0198(8) -0.0021(8) -0.0012(8) 0.0012(8)
N2 0.0248(9) 0.0230(10) 0.0186(9) -0.0003(8) 0.0015(7) 0.0024(8)
C1 0.0268(11) 0.0178(10) 0.0221(10) 0.0027(9) 0.0044(7) 0.0040(7)
C2 0.0223(10) 0.0220(10) 0.0202(10) 0.0005(10) -0.0009(8) 0.0067(8)
C3 0.0218(10) 0.0185(11) 0.0242(11) -0.0006(9) 0.0032(8) 0.0015(8)
C4 0.0242(11) 0.0158(10) 0.0195(10) 0.0004(9) 0.0021(7) 0.0041(8)
C5 0.0314(12) 0.0187(10) 0.0223(10) -0.0007(9) 0.0058(8) 0.0033(9)
C6 0.0397(13) 0.0253(12) 0.0218(10) -0.0062(9) 0.0000(9) 0.0069(10)
C7 0.0392(13) 0.0217(11) 0.0352(13) -0.0102(11) -0.0071(11) -0.0002(10)
C8 0.0359(12) 0.0152(10) 0.0333(12) -0.0019(10) 0.0046(10) -0.0024(9)
C9 0.0256(9) 0.0169(9) 0.0231(9) 0.0009(9) 0.0008(8) 0.0039(9)
C10 0.0221(10) 0.0226(10) 0.0219(10) -0.0015(8) -0.0004(9) -0.0008(9)
C11 0.0366(13) 0.0350(12) 0.0172(10) 0.0056(10) 0.0004(10) 0.0005(11)
C12 0.0197(10) 0.0238(11) 0.0197(10) 0.0031(9) 0.0038(8) 0.0045(9)
C13 0.0207(10) 0.0299(13) 0.0402(12) -0.0018(11) -0.0032(9) -0.0010(9)
C14 0.0253(11) 0.0176(10) 0.0244(10) -0.0025(9) -0.0001(9) 0.0011(9)
C15 0.0276(11) 0.0247(11) 0.0158(10) 0.0012(9) 0.0019(8) 0.0036(9)

loop_
_atom_type_symbol
_atom_type_description
_atom_type_scat_dispersion_real
_atom_type_scat_dispersion_imag
_atom_type_scat_source
C C 0.0033 0.0016 'International Tables Vol C Tables 4.2.6.8 and 6.1.1.4'
H H 0.0000 0.0000 'International Tables Vol C Tables 4.2.6.8 and 6.1.1.4'
O O 0.0106 0.0060 'International Tables Vol C Tables 4.2.6.8 and 6.1.1.4'
Cl Cl 0.1484 0.1585 'International Tables Vol C Tables 4.2.6.8 and 6.1.1.4'
Mo Mo -1.6832 0.6857 'International Tables Vol C Tables 4.2.6.8 and 6.1.1.4'
N N 0.0061 0.0033 'International Tables Vol C Tables 4.2.6.8 and 6.1.1.4'

loop_
_geom_angle_atom_site_label_1
_geom_angle_atom_site_label_2
_geom_angle_atom_site_label_3
_geom_angle
C15 Mo1 C14 81.20(8)
C15 Mo1 C2 107.28(8)
C14 Mo1 C2 106.09(8)
C15 Mo1 N2 169.41(8)
C14 Mo1 N2 98.18(7)
C2 Mo1 N2 83.10(7)
C15 Mo1 N1 96.73(7)
C14 Mo1 N1 170.50(8)
C2 Mo1 N1 83.39(7)
N2 Mo1 N1 82.14(6)
C15 Mo1 C3 108.06(8)
C14 Mo1 C3 70.85(8)
C2 Mo1 C3 35.93(8)
N2 Mo1 C3 81.50(7)
N1 Mo1 C3 118.47(7)
C15 Mo1 C1 72.34(8)
C14 Mo1 C1 106.74(7)
C2 Mo1 C1 35.54(7)
N2 Mo1 C1 117.68(6)
N1 Mo1 C1 81.24(6)
C3 Mo1 C1 56.38(7)
C15 Mo1 Cl1 88.27(6)
C14 Mo1 Cl1 88.02(6)
C2 Mo1 Cl1 160.20(6)
N2 Mo1 Cl1 81.14(5)
N1 Mo1 Cl1 82.63(5)
C3 Mo1 Cl1 150.30(5)
C1 Mo1 Cl1 153.00(5)
C10 N1 Mo1 179.13(19)
C12 N2 Mo1 173.68(17)
C2 C1 C9 107.90(17)
C2 C1 Mo1 63.60(10)
C9 C1 Mo1 106.41(13)
C2 C1 H1 126.1
C9 C1 H1 126.1
Mo1 C1 H1 97.9
C1 C2 C3 105.80(18)
C1 C2 Mo1 80.86(11)
C3 C2 Mo1 79.95(11)
C1 C2 H2 127.1
C3 C2 H2 127.1
Mo1 C2 H2 106.0
C2 C3 C4 107.42(18)
C2 C3 Mo1 64.12(11)
C4 C3 Mo1 106.58(13)
C2 C3 H3 126.3
C4 C3 H3 126.3
Mo1 C3 H3 97.3
C5 C4 C9 120.58(18)
C5 C4 C3 132.56(19)
C9 C4 C3 106.87(18)
C4 C5 C6 118.33(19)
C4 C5 H5 120.8
C6 C5 H5 120.8
C7 C6 C5 121.3(2)
C7 C6 H6 119.4
C5 C6 H6 119.4
C6 C7 C8 120.7(2)
C6 C7 H7 119.6
C8 C7 H7 119.6
C9 C8 C7 118.4(2)
C9 C8 H8 120.8
C7 C8 H8 120.8
C8 C9 C4 120.67(19)
C8 C9 C1 132.84(19)
C4 C9 C1 106.49(17)
N1 C10 C11 179.2(3)
C10 C11 H11A 109.5
C10 C11 H11B 109.5
H11A C11 H11B 109.5
C10 C11 H11C 109.5
H11A C11 H11C 109.5
H11B C11 H11C 109.5
N2 C12 C13 178.8(2)
C12 C13 H13A 109.5
C12 C13 H13B 109.5
H13A C13 H13B 109.5
C12 C13 H13C 109.5
H13A C13 H13C 109.5
H13B C13 H13C 109.5
O1 C14 Mo1 176.69(19)
O2 C15 Mo1 176.96(19)

loop_
_geom_bond_atom_site_label_1
_geom_bond_atom_site_label_2
_geom_bond_distance
Mo1 C15 1.962(2)
Mo1 C14 1.968(2)
Mo1 C2 2.1865(19)
Mo1 N2 2.2276(18)
Mo1 N1 2.2283(16)
Mo1 C3 2.393(2)
Mo1 C1 2.4101(19)
Mo1 Cl1 2.4687(6)
O1 C14 1.150(2)
O2 C15 1.156(3)
N1 C10 1.140(2)
N2 C12 1.137(3)
C1 C2 1.419(3)
C1 C9 1.474(3)
C1 H1 0.9500
C2 C3 1.426(3)
C2 H2 0.9500
C3 C4 1.475(3)
C3 H3 0.9500
C4 C5 1.380(3)
C4 C9 1.423(3)
C5 C6 1.404(3)
C5 H5 0.9500
C6 C7 1.382(3)
C6 H6 0.9500
C7 C8 1.407(3)
C7 H7 0.9500
C8 C9 1.381(3)
C8 H8 0.9500
C10 C11 1.454(3)
C11 H11A 0.9800
C11 H11B 0.9800
C11 H11C 0.9800
C12 C13 1.448(3)
C13 H13A 0.9800
C13 H13B 0.9800
C13 H13C 0.9800

loop_
_geom_torsion_atom_site_label_1
_geom_torsion_atom_site_label_2
_geom_torsion_atom_site_label_3
_geom_torsion_atom_site_label_4
_geom_torsion
C15 Mo1 C1 C2 -169.13(14)
C14 Mo1 C1 C2 -94.40(14)
N2 Mo1 C1 C2 14.60(14)
N1 Mo1 C1 C2 90.88(13)
C3 Mo1 C1 C2 -42.09(13)
Cl1 Mo1 C1 C2 144.87(11)
C15 Mo1 C1 C9 -66.92(13)
C14 Mo1 C1 C9 7.81(15)
C2 Mo1 C1 C9 102.21(18)
N2 Mo1 C1 C9 116.81(13)
N1 Mo1 C1 C9 -166.91(14)
C3 Mo1 C1 C9 60.12(13)
Cl1 Mo1 C1 C9 -112.92(14)
C9 C1 C2 C3 -23.1(2)
Mo1 C1 C2 C3 76.74(13)
C9 C1 C2 Mo1 -99.85(14)
C15 Mo1 C2 C1 10.85(14)
C14 Mo1 C2 C1 96.43(13)
N2 Mo1 C2 C1 -167.01(13)
N1 Mo1 C2 C1 -84.18(12)
C3 Mo1 C2 C1 107.98(18)
Cl1 Mo1 C2 C1 -129.54(15)
C15 Mo1 C2 C3 -97.13(13)
C14 Mo1 C2 C3 -11.55(14)
N2 Mo1 C2 C3 85.01(12)
N1 Mo1 C2 C3 167.85(13)
C1 Mo1 C2 C3 -107.98(18)
Cl1 Mo1 C2 C3 122.48(17)
C1 C2 C3 C4 23.0(2)
Mo1 C2 C3 C4 100.38(14)
C1 C2 C3 Mo1 -77.42(13)
C15 Mo1 C3 C2 94.73(13)
C14 Mo1 C3 C2 168.25(14)
N2 Mo1 C3 C2 -89.96(12)
N1 Mo1 C3 C2 -13.76(14)
C1 Mo1 C3 C2 41.60(12)
Cl1 Mo1 C3 C2 -144.77(11)
C15 Mo1 C3 C4 -6.97(16)
C14 Mo1 C3 C4 66.56(14)
C2 Mo1 C3 C4 -101.70(18)
N2 Mo1 C3 C4 168.34(14)
N1 Mo1 C3 C4 -115.46(14)
C1 Mo1 C3 C4 -60.10(13)
Cl1 Mo1 C3 C4 113.53(13)
C2 C3 C4 C5 166.5(2)
Mo1 C3 C4 C5 -126.1(2)
C2 C3 C4 C9 -14.2(2)
Mo1 C3 C4 C9 53.27(17)
C9 C4 C5 C6 1.4(3)
C3 C4 C5 C6 -179.3(2)
C4 C5 C6 C7 -1.5(3)
C5 C6 C7 C8 0.1(3)
C6 C7 C8 C9 1.3(3)
C7 C8 C9 C4 -1.3(3)
C7 C8 C9 C1 179.5(2)
C5 C4 C9 C8 0.0(3)
C3 C4 C9 C8 -179.47(19)
C5 C4 C9 C1 179.38(18)
C3 C4 C9 C1 -0.1(2)
C2 C1 C9 C8 -166.3(2)
Mo1 C1 C9 C8 126.7(2)
C2 C1 C9 C4 14.4(2)
Mo1 C1 C9 C4 -52.55(17)
